data_1519980
loop_
_publ_author_name
'Callear, Samantha K.'
'Hursthouse, Michael B.'

_publ_section_title
;
 1,1,3,3-Tetramethlybutylammonium succinate hemihydrate
;
_journal_name_full 'Crystal Structure Report Archive'
_journal_page_first 517
_journal_year 2008
_chemical_formula_sum 'C12 H26 N O4.5'
_chemical_formula_weight 256.34
_chemical_name_systematic
;
Succinic Acid and 1,1,3,3-tetramethylbutylamine
;
_space_group_IT_number 14
_symmetry_cell_setting monoclinic
_symmetry_space_group_name_Hall '-P 2ybc'
_symmetry_space_group_name_H-M 'P 1 21/c 1'
_atom_sites_solution_hydrogens geom
_atom_sites_solution_primary direct
_atom_sites_solution_secondary difmap
_cell_angle_alpha 90.00
_cell_angle_beta 105.232(2)
_cell_angle_gamma 90.00
_cell_formula_units_Z 8
_cell_length_a 13.5580(5)
_cell_length_b 9.1910(3)
_cell_length_c 25.2770(9)
_cell_measurement_reflns_used 40557
_cell_measurement_temperature 120(2)
_cell_measurement_theta_max 27.48
_cell_measurement_theta_min 2.91
_cell_volume 3039.15(19)
_computing_cell_refinement 'DENZO (Otwinowski & Minor, 1997) & COLLECT (Hooft, R.W.W., 1998)'
_computing_data_collection 'COLLECT (Hooft, R.W.W., 1998)'
_computing_data_reduction 'DENZO (Otwinowski & Minor, 1997) & COLLECT (Hooft, R.W.W., 1998)'
_computing_structure_refinement 'SHELXL-97 (Sheldrick, 1997)'
_diffrn_ambient_temperature 120(2)
_diffrn_detector_area_resol_mean 9.091
_diffrn_measured_fraction_theta_full 0.993
_diffrn_measured_fraction_theta_max 0.993
_diffrn_measurement_device_type 'Bruker-Nonius APEX II CCD camera on \k-goniostat'
_diffrn_measurement_method '\f & \w scans'
_diffrn_radiation_monochromator '10cm confocal mirrors'
_diffrn_radiation_source 'Bruker-Nonius FR591 rotating anode'
_diffrn_radiation_type MoK\a
_diffrn_radiation_wavelength 0.71073
_diffrn_reflns_av_R_equivalents 0.1068
_diffrn_reflns_av_sigmaI/netI 0.1221
_diffrn_reflns_limit_h_max 17
_diffrn_reflns_limit_h_min -17
_diffrn_reflns_limit_k_max 11
_diffrn_reflns_limit_k_min -11
_diffrn_reflns_limit_l_max 32
_diffrn_reflns_limit_l_min -32
_diffrn_reflns_number 30587
_diffrn_reflns_theta_full 27.48
_diffrn_reflns_theta_max 27.48
_diffrn_reflns_theta_min 2.96
_exptl_absorpt_coefficient_mu 0.084
_exptl_absorpt_correction_T_max 0.9992
_exptl_absorpt_correction_T_min 0.9875
_exptl_absorpt_correction_type multi-scan
_exptl_absorpt_process_details 'SADABS 2007/2 (Sheldrick, G.M., 2007)'
_exptl_crystal_colour colourless
_exptl_crystal_density_diffrn 1.120
_exptl_crystal_density_method 'not measured'
_exptl_crystal_description plate
_exptl_crystal_F_000 1128
_exptl_crystal_size_max 0.15
_exptl_crystal_size_mid 0.05
_exptl_crystal_size_min 0.01
_refine_diff_density_max 0.320
_refine_diff_density_min -0.361
_refine_diff_density_rms 0.075
_refine_ls_extinction_method none
_refine_ls_goodness_of_fit_ref 1.170
_refine_ls_hydrogen_treatment mixed
_refine_ls_matrix_type full
_refine_ls_number_parameters 338
_refine_ls_number_reflns 6913
_refine_ls_number_restraints 3
_refine_ls_restrained_S_all 1.170
_refine_ls_R_factor_all 0.2073
_refine_ls_R_factor_gt 0.1087
_refine_ls_shift/su_max 0.008
_refine_ls_shift/su_mean 0.000
_refine_ls_structure_factor_coef Fsqd
_refine_ls_weighting_details 'calc w=1/[\s^2^(Fo^2^)+(0.0000P)^2^+7.6448P] where P=(Fo^2^+2Fc^2^)/3'
_refine_ls_weighting_scheme calc
_refine_ls_wR_factor_gt 0.1563
_refine_ls_wR_factor_ref 0.1961
_reflns_number_gt 3706
_reflns_number_total 6913
_reflns_threshold_expression >2sigma(I)
_cod_data_source_file eCrystal-517.cif
_cod_data_source_block 07skc0032p21c
_cod_depositor_comments
;
Citation :
Callear, Samantha K. and Hursthouse, Michael B. (2008) 
University of Southampton, Crystal Structure Report Archive. 
(doi:10.5258/ecrystals/517)

More at:
http://ecrystals.chem.soton.ac.uk/517/
;
_cod_original_cell_volume 3039.15(18)
_cod_original_sg_symbol_H-M P21/c
_cod_database_code 1519980

loop_
_symmetry_equiv_pos_as_xyz
'x, y, z'
'-x, y+1/2, -z+1/2'
'-x, -y, -z'
'x, -y-1/2, z-1/2'

loop_
_atom_site_label
_atom_site_type_symbol
_atom_site_fract_x
_atom_site_fract_y
_atom_site_fract_z
_atom_site_U_iso_or_equiv
_atom_site_adp_type
_atom_site_occupancy
_atom_site_symmetry_multiplicity
_atom_site_calc_flag
_atom_site_refinement_flags
_atom_site_disorder_assembly
_atom_site_disorder_group
C1 C 0.9287(3) 0.7000(5) 0.12004(16) 0.0237(9) Uani 1 1 d . . .
C2 C 0.9875(3) 0.7761(5) 0.08543(16) 0.0265(10) Uani 1 1 d . . .
H2A H 0.9713 0.8813 0.0842 0.032 Uiso 1 1 calc R . .
H2B H 0.9653 0.7380 0.0475 0.032 Uiso 1 1 calc R . .
C3 C 1.1017(3) 0.7561(5) 0.10698(16) 0.0250(9) Uani 1 1 d . . .
H3A H 1.1363 0.8079 0.0826 0.030 Uiso 1 1 calc R . .
H3B H 1.1181 0.6514 0.1060 0.030 Uiso 1 1 calc R . .
C4 C 1.1428(3) 0.8122(4) 0.16505(16) 0.0212(9) Uani 1 1 d . . .
O1A O 0.8417(2) 0.7641(3) 0.11903(13) 0.0326(7) Uani 1 1 d . . .
H1 H 0.8117 0.7176 0.1388 0.049 Uiso 1 1 calc R . .
O1B O 0.9589(2) 0.5891(3) 0.14548(12) 0.0284(7) Uani 1 1 d . . .
O4A O 1.2377(2) 0.7889(3) 0.18722(11) 0.0278(7) Uani 1 1 d . . .
O4B O 1.0842(2) 0.8755(3) 0.18758(11) 0.0250(7) Uani 1 1 d . . .
C21 C 0.7327(4) 1.3781(5) 0.07624(18) 0.0374(12) Uani 1 1 d . . .
H21A H 0.6771 1.3840 0.0425 0.056 Uiso 1 1 calc R . .
H21B H 0.7784 1.4617 0.0783 0.056 Uiso 1 1 calc R . .
H21C H 0.7041 1.3786 0.1080 0.056 Uiso 1 1 calc R . .
C22 C 0.7925(3) 1.2380(5) 0.07605(17) 0.0277(10) Uani 1 1 d . . .
C23 C 0.8951(3) 1.2317(4) 0.12109(16) 0.0254(9) Uani 1 1 d . . .
H23A H 0.9297 1.1417 0.1140 0.030 Uiso 1 1 calc R . .
H23B H 0.9367 1.3137 0.1134 0.030 Uiso 1 1 calc R . .
C24 C 0.9065(3) 1.2349(4) 0.18327(16) 0.0225(9) Uani 1 1 d . . .
C26 C 0.8227(4) 1.2306(6) 0.02157(18) 0.0444(13) Uani 1 1 d . . .
H26A H 0.7612 1.2379 -0.0091 0.067 Uiso 1 1 calc R . .
H26B H 0.8572 1.1380 0.0193 0.067 Uiso 1 1 calc R . .
H26C H 0.8690 1.3113 0.0197 0.067 Uiso 1 1 calc R . .
C27 C 0.7225(4) 1.1085(5) 0.0781(2) 0.0406(12) Uani 1 1 d . . .
H27A H 0.6933 1.1194 0.1095 0.061 Uiso 1 1 calc R . .
H27B H 0.7621 1.0182 0.0819 0.061 Uiso 1 1 calc R . .
H27C H 0.6672 1.1052 0.0441 0.061 Uiso 1 1 calc R . .
C28 C 0.8567(4) 1.1083(4) 0.20523(18) 0.0321(11) Uani 1 1 d . . .
H28A H 0.8772 1.1101 0.2454 0.048 Uiso 1 1 calc R . .
H28B H 0.8787 1.0165 0.1922 0.048 Uiso 1 1 calc R . .
H28C H 0.7822 1.1169 0.1922 0.048 Uiso 1 1 calc R . .
C29 C 1.0209(3) 1.2381(5) 0.21204(18) 0.0343(11) Uani 1 1 d . . .
H29A H 1.0523 1.3229 0.1995 0.051 Uiso 1 1 calc R . .
H29B H 1.0531 1.1491 0.2033 0.051 Uiso 1 1 calc R . .
H29C H 1.0305 1.2445 0.2518 0.051 Uiso 1 1 calc R . .
N25 N 0.8636(3) 1.3743(3) 0.19943(13) 0.0227(8) Uani 1 1 d . . .
H25A H 0.8884 1.4511 0.1842 0.034 Uiso 1 1 calc R . .
H25B H 0.8823 1.3831 0.2366 0.034 Uiso 1 1 calc R . .
H25C H 0.7942 1.3727 0.1873 0.034 Uiso 1 1 calc R . .
C31 C 0.6458(3) 0.6725(4) 0.16273(16) 0.0215(9) Uani 1 1 d . . .
C32 C 0.6108(3) 0.8005(5) 0.12497(17) 0.0277(10) Uani 1 1 d . . .
H32A H 0.6486 0.8003 0.0963 0.033 Uiso 1 1 calc R . .
H32B H 0.6283 0.8915 0.1463 0.033 Uiso 1 1 calc R . .
C33 C 0.4972(3) 0.7998(5) 0.09745(17) 0.0287(10) Uani 1 1 d . . .
H33A H 0.4812 0.8802 0.0705 0.034 Uiso 1 1 calc R . .
H33B H 0.4791 0.7072 0.0772 0.034 Uiso 1 1 calc R . .
C34 C 0.4331(3) 0.8163(4) 0.13737(17) 0.0229(9) Uani 1 1 d . . .
O31A O 0.7393(2) 0.6384(3) 0.17453(12) 0.0286(7) Uani 1 1 d . . .
O31B O 0.5808(2) 0.6072(3) 0.18134(11) 0.0254(7) Uani 1 1 d . . .
O34A O 0.3465(2) 0.7460(3) 0.12315(11) 0.0278(7) Uani 1 1 d . . .
H34 H 0.3124 0.7635 0.1458 0.042 Uiso 1 1 calc R . .
O34B O 0.4595(2) 0.8925(3) 0.17859(12) 0.0275(7) Uani 1 1 d . . .
C41 C 0.2534(5) 0.1357(5) 0.0491(2) 0.0610(18) Uani 1 1 d . . .
H41A H 0.2075 0.1224 0.0728 0.092 Uiso 1 1 calc R . .
H41B H 0.2988 0.0512 0.0525 0.092 Uiso 1 1 calc R . .
H41C H 0.2130 0.1452 0.0109 0.092 Uiso 1 1 calc R . .
C42 C 0.3175(4) 0.2733(5) 0.06620(19) 0.0398(12) Uani 1 1 d . . .
C43 C 0.3975(3) 0.2538(5) 0.12187(15) 0.0270(10) Uani 1 1 d . . .
H43A H 0.4491 0.3314 0.1241 0.032 Uiso 1 1 calc R . .
H43B H 0.4326 0.1604 0.1199 0.032 Uiso 1 1 calc R . .
C44 C 0.3690(3) 0.2543(4) 0.17725(16) 0.0226(9) Uani 1 1 d . . .
C46 C 0.3800(5) 0.3012(7) 0.0242(2) 0.0653(19) Uani 1 1 d . . .
H46A H 0.3334 0.3095 -0.0126 0.098 Uiso 1 1 calc R . .
H46B H 0.4272 0.2200 0.0250 0.098 Uiso 1 1 calc R . .
H46C H 0.4189 0.3916 0.0335 0.098 Uiso 1 1 calc R . .
C47 C 0.2464(4) 0.4030(5) 0.06441(19) 0.0440(13) Uani 1 1 d . . .
H47A H 0.2040 0.4165 0.0269 0.066 Uiso 1 1 calc R . .
H47B H 0.2872 0.4908 0.0763 0.066 Uiso 1 1 calc R . .
H47C H 0.2024 0.3849 0.0889 0.066 Uiso 1 1 calc R . .
C48 C 0.2772(3) 0.1615(5) 0.17970(19) 0.0333(11) Uani 1 1 d . . .
H48A H 0.2872 0.0619 0.1682 0.050 Uiso 1 1 calc R . .
H48B H 0.2152 0.2024 0.1551 0.050 Uiso 1 1 calc R . .
H48C H 0.2702 0.1604 0.2173 0.050 Uiso 1 1 calc R . .
C49 C 0.3586(3) 0.4083(5) 0.19846(17) 0.0301(10) Uani 1 1 d . . .
H49A H 0.3562 0.4033 0.2368 0.045 Uiso 1 1 calc R . .
H49B H 0.2956 0.4528 0.1763 0.045 Uiso 1 1 calc R . .
H49C H 0.4174 0.4670 0.1958 0.045 Uiso 1 1 calc R . .
N45 N 0.4609(2) 0.1867(4) 0.21683(13) 0.0216(8) Uani 1 1 d . . .
H45A H 0.4523 0.1892 0.2513 0.032 Uiso 1 1 calc R . .
H45B H 0.5181 0.2376 0.2160 0.032 Uiso 1 1 calc R . .
H45C H 0.4677 0.0928 0.2070 0.032 Uiso 1 1 calc R . .
O1W O 0.6417(2) 1.3283(3) 0.20936(13) 0.0274(7) Uani 1 1 d D . .
H1W H 0.682(3) 1.327(4) 0.2411(10) 0.040(15) Uiso 1 1 d D . .
H2W H 0.621(4) 1.415(3) 0.2036(18) 0.064(19) Uiso 1 1 d D . .

loop_
_atom_site_aniso_label
_atom_site_aniso_U_11
_atom_site_aniso_U_22
_atom_site_aniso_U_33
_atom_site_aniso_U_23
_atom_site_aniso_U_13
_atom_site_aniso_U_12
C1 0.018(2) 0.033(3) 0.018(2) -0.0071(19) 0.0006(17) -0.0035(18)
C2 0.024(2) 0.036(3) 0.021(2) 0.0004(19) 0.0072(18) 0.0006(19)
C3 0.021(2) 0.032(2) 0.023(2) -0.0001(19) 0.0083(18) 0.0000(19)
C4 0.027(2) 0.019(2) 0.020(2) 0.0046(17) 0.0112(19) -0.0032(18)
O1A 0.0229(17) 0.0338(18) 0.045(2) 0.0113(15) 0.0150(15) 0.0048(14)
O1B 0.0246(17) 0.0233(16) 0.0382(18) 0.0061(14) 0.0099(14) 0.0032(13)
O4A 0.0180(16) 0.0381(18) 0.0262(16) -0.0042(14) 0.0041(13) -0.0020(13)
O4B 0.0244(16) 0.0286(16) 0.0242(15) -0.0020(13) 0.0099(13) 0.0008(13)
C21 0.048(3) 0.032(3) 0.024(2) -0.003(2) -0.003(2) 0.000(2)
C22 0.036(3) 0.022(2) 0.025(2) -0.0035(19) 0.009(2) -0.002(2)
C23 0.031(3) 0.020(2) 0.026(2) 0.0015(18) 0.0093(19) 0.0037(18)
C24 0.030(2) 0.018(2) 0.022(2) -0.0019(17) 0.0099(18) 0.0022(17)
C26 0.065(4) 0.045(3) 0.024(2) -0.002(2) 0.013(2) -0.006(3)
C27 0.048(3) 0.034(3) 0.036(3) 0.001(2) 0.003(2) -0.010(2)
C28 0.048(3) 0.021(2) 0.027(2) 0.0017(19) 0.011(2) 0.003(2)
C29 0.033(3) 0.035(3) 0.036(3) -0.001(2) 0.011(2) 0.012(2)
N25 0.0228(19) 0.0237(19) 0.0220(18) 0.0006(15) 0.0067(15) 0.0028(15)
C31 0.023(2) 0.019(2) 0.025(2) -0.0004(18) 0.0111(19) 0.0022(17)
C32 0.024(2) 0.031(2) 0.031(2) 0.006(2) 0.013(2) 0.0024(19)
C33 0.024(2) 0.037(3) 0.025(2) 0.005(2) 0.0071(19) 0.0028(19)
C34 0.018(2) 0.022(2) 0.027(2) 0.0039(19) 0.0032(18) 0.0058(17)
O31A 0.0171(16) 0.0319(17) 0.0384(18) 0.0073(14) 0.0102(14) 0.0057(13)
O31B 0.0261(16) 0.0237(16) 0.0300(16) 0.0054(13) 0.0136(14) 0.0025(13)
O34A 0.0195(16) 0.0349(17) 0.0300(16) -0.0084(14) 0.0084(13) -0.0027(14)
O34B 0.0253(17) 0.0251(16) 0.0321(17) -0.0068(14) 0.0075(14) -0.0010(13)
C41 0.082(5) 0.033(3) 0.045(3) -0.011(3) -0.024(3) 0.015(3)
C42 0.051(3) 0.030(3) 0.030(3) -0.002(2) -0.004(2) 0.011(2)
C43 0.031(3) 0.029(2) 0.019(2) -0.0022(19) 0.0044(19) 0.005(2)
C44 0.021(2) 0.021(2) 0.024(2) 0.0017(18) 0.0017(18) -0.0012(17)
C46 0.099(5) 0.073(4) 0.021(3) 0.008(3) 0.012(3) 0.025(4)
C47 0.061(4) 0.029(3) 0.031(3) -0.001(2) -0.008(2) 0.013(2)
C48 0.027(3) 0.030(3) 0.040(3) 0.002(2) 0.004(2) -0.001(2)
C49 0.032(3) 0.028(2) 0.028(2) -0.002(2) 0.004(2) 0.0044(19)
N45 0.0224(19) 0.0228(18) 0.0204(17) 0.0009(14) 0.0073(15) -0.0008(14)
O1W 0.0234(18) 0.0291(19) 0.0281(18) 0.0021(14) 0.0042(15) 0.0019(14)

loop_
_atom_type_symbol
_atom_type_description
_atom_type_scat_dispersion_real
_atom_type_scat_dispersion_imag
_atom_type_scat_source
C C 0.0033 0.0016 'International Tables Vol C Tables 4.2.6.8 and 6.1.1.4'
H H 0.0000 0.0000 'International Tables Vol C Tables 4.2.6.8 and 6.1.1.4'
N N 0.0061 0.0033 'International Tables Vol C Tables 4.2.6.8 and 6.1.1.4'
O O 0.0106 0.0060 'International Tables Vol C Tables 4.2.6.8 and 6.1.1.4'

loop_
_geom_angle_atom_site_label_1
_geom_angle_atom_site_label_2
_geom_angle_atom_site_label_3
_geom_angle
_geom_angle_site_symmetry_1
_geom_angle_site_symmetry_3
O1B C1 O1A 124.2(4) . .
O1B C1 C2 122.8(4) . .
O1A C1 C2 113.0(4) . .
C1 C2 C3 112.6(3) . .
C1 C2 H2A 109.1 . .
C3 C2 H2A 109.1 . .
C1 C2 H2B 109.1 . .
C3 C2 H2B 109.1 . .
H2A C2 H2B 107.8 . .
C2 C3 C4 112.9(3) . .
C2 C3 H3A 109.0 . .
C4 C3 H3A 109.0 . .
C2 C3 H3B 109.0 . .
C4 C3 H3B 109.0 . .
H3A C3 H3B 107.8 . .
O4B C4 O4A 124.8(4) . .
O4B C4 C3 119.1(4) . .
O4A C4 C3 116.1(3) . .
C1 O1A H1 109.5 . .
C22 C21 H21A 109.5 . .
C22 C21 H21B 109.5 . .
H21A C21 H21B 109.5 . .
C22 C21 H21C 109.5 . .
H21A C21 H21C 109.5 . .
H21B C21 H21C 109.5 . .
C21 C22 C27 108.7(4) . .
C21 C22 C26 107.9(4) . .
C27 C22 C26 108.0(4) . .
C21 C22 C23 113.9(3) . .
C27 C22 C23 113.0(4) . .
C26 C22 C23 104.9(4) . .
C24 C23 C22 125.4(3) . .
C24 C23 H23A 106.0 . .
C22 C23 H23A 106.0 . .
C24 C23 H23B 106.0 . .
C22 C23 H23B 106.0 . .
H23A C23 H23B 106.3 . .
N25 C24 C28 108.1(3) . .
N25 C24 C29 105.7(3) . .
C28 C24 C29 109.4(4) . .
N25 C24 C23 110.5(3) . .
C28 C24 C23 115.0(3) . .
C29 C24 C23 107.7(3) . .
C22 C26 H26A 109.5 . .
C22 C26 H26B 109.5 . .
H26A C26 H26B 109.5 . .
C22 C26 H26C 109.5 . .
H26A C26 H26C 109.5 . .
H26B C26 H26C 109.5 . .
C22 C27 H27A 109.5 . .
C22 C27 H27B 109.5 . .
H27A C27 H27B 109.5 . .
C22 C27 H27C 109.5 . .
H27A C27 H27C 109.5 . .
H27B C27 H27C 109.5 . .
C24 C28 H28A 109.5 . .
C24 C28 H28B 109.5 . .
H28A C28 H28B 109.5 . .
C24 C28 H28C 109.5 . .
H28A C28 H28C 109.5 . .
H28B C28 H28C 109.5 . .
C24 C29 H29A 109.5 . .
C24 C29 H29B 109.5 . .
H29A C29 H29B 109.5 . .
C24 C29 H29C 109.5 . .
H29A C29 H29C 109.5 . .
H29B C29 H29C 109.5 . .
C24 N25 H25A 109.5 . .
C24 N25 H25B 109.5 . .
H25A N25 H25B 109.5 . .
C24 N25 H25C 109.5 . .
H25A N25 H25C 109.5 . .
H25B N25 H25C 109.5 . .
O31B C31 O31A 123.5(4) . .
O31B C31 C32 118.3(4) . .
O31A C31 C32 118.1(3) . .
C31 C32 C33 113.5(3) . .
C31 C32 H32A 108.9 . .
C33 C32 H32A 108.9 . .
C31 C32 H32B 108.9 . .
C33 C32 H32B 108.9 . .
H32A C32 H32B 107.7 . .
C34 C33 C32 112.9(3) . .
C34 C33 H33A 109.0 . .
C32 C33 H33A 109.0 . .
C34 C33 H33B 109.0 . .
C32 C33 H33B 109.0 . .
H33A C33 H33B 107.8 . .
O34B C34 O34A 123.8(4) . .
O34B C34 C33 122.4(4) . .
O34A C34 C33 113.7(4) . .
C34 O34A H34 109.5 . .
C42 C41 H41A 109.5 . .
C42 C41 H41B 109.5 . .
H41A C41 H41B 109.5 . .
C42 C41 H41C 109.5 . .
H41A C41 H41C 109.5 . .
H41B C41 H41C 109.5 . .
C47 C42 C41 109.3(4) . .
C47 C42 C43 113.9(4) . .
C41 C42 C43 111.8(4) . .
C47 C42 C46 107.9(4) . .
C41 C42 C46 108.4(4) . .
C43 C42 C46 105.4(4) . .
C42 C43 C44 122.8(4) . .
C42 C43 H43A 106.6 . .
C44 C43 H43A 106.6 . .
C42 C43 H43B 106.6 . .
C44 C43 H43B 106.6 . .
H43A C43 H43B 106.6 . .
N45 C44 C48 106.5(3) . .
N45 C44 C49 106.5(3) . .
C48 C44 C49 110.6(3) . .
N45 C44 C43 103.9(3) . .
C48 C44 C43 115.8(3) . .
C49 C44 C43 112.8(3) . .
C42 C46 H46A 109.5 . .
C42 C46 H46B 109.5 . .
H46A C46 H46B 109.5 . .
C42 C46 H46C 109.5 . .
H46A C46 H46C 109.5 . .
H46B C46 H46C 109.5 . .
C42 C47 H47A 109.5 . .
C42 C47 H47B 109.5 . .
H47A C47 H47B 109.5 . .
C42 C47 H47C 109.5 . .
H47A C47 H47C 109.5 . .
H47B C47 H47C 109.5 . .
C44 C48 H48A 109.5 . .
C44 C48 H48B 109.5 . .
H48A C48 H48B 109.5 . .
C44 C48 H48C 109.5 . .
H48A C48 H48C 109.5 . .
H48B C48 H48C 109.5 . .
C44 C49 H49A 109.5 . .
C44 C49 H49B 109.5 . .
H49A C49 H49B 109.5 . .
C44 C49 H49C 109.5 . .
H49A C49 H49C 109.5 . .
H49B C49 H49C 109.5 . .
C44 N45 H45A 109.5 . .
C44 N45 H45B 109.5 . .
H45A N45 H45B 109.5 . .
C44 N45 H45C 109.5 . .
H45A N45 H45C 109.5 . .
H45B N45 H45C 109.5 . .
H1W O1W H2W 106(3) . .

loop_
_geom_bond_atom_site_label_1
_geom_bond_atom_site_label_2
_geom_bond_distance
_geom_bond_site_symmetry_2
C1 O1B 1.218(5) .
C1 O1A 1.312(5) .
C1 C2 1.502(6) .
C2 C3 1.512(5) .
C2 H2A 0.9900 .
C2 H2B 0.9900 .
C3 C4 1.517(5) .
C3 H3A 0.9900 .
C3 H3B 0.9900 .
C4 O4B 1.239(4) .
C4 O4A 1.279(5) .
O1A H1 0.8400 .
C21 C22 1.522(6) .
C21 H21A 0.9800 .
C21 H21B 0.9800 .
C21 H21C 0.9800 .
C22 C27 1.532(6) .
C22 C26 1.538(6) .
C22 C23 1.550(6) .
C23 C24 1.539(5) .
C23 H23A 0.9900 .
C23 H23B 0.9900 .
C24 N25 1.506(5) .
C24 C28 1.522(6) .
C24 C29 1.530(6) .
C26 H26A 0.9800 .
C26 H26B 0.9800 .
C26 H26C 0.9800 .
C27 H27A 0.9800 .
C27 H27B 0.9800 .
C27 H27C 0.9800 .
C28 H28A 0.9800 .
C28 H28B 0.9800 .
C28 H28C 0.9800 .
C29 H29A 0.9800 .
C29 H29B 0.9800 .
C29 H29C 0.9800 .
N25 H25A 0.9100 .
N25 H25B 0.9100 .
N25 H25C 0.9100 .
C31 O31B 1.256(4) .
C31 O31A 1.262(5) .
C31 C32 1.511(5) .
C32 C33 1.514(6) .
C32 H32A 0.9900 .
C32 H32B 0.9900 .
C33 C34 1.503(5) .
C33 H33A 0.9900 .
C33 H33B 0.9900 .
C34 O34B 1.228(5) .
C34 O34A 1.306(5) .
O34A H34 0.8400 .
C41 C42 1.531(7) .
C41 H41A 0.9800 .
C41 H41B 0.9800 .
C41 H41C 0.9800 .
C42 C47 1.526(6) .
C42 C43 1.545(6) .
C42 C46 1.545(7) .
C43 C44 1.546(5) .
C43 H43A 0.9900 .
C43 H43B 0.9900 .
C44 N45 1.511(5) .
C44 C48 1.524(5) .
C44 C49 1.533(6) .
C46 H46A 0.9800 .
C46 H46B 0.9800 .
C46 H46C 0.9800 .
C47 H47A 0.9800 .
C47 H47B 0.9800 .
C47 H47C 0.9800 .
C48 H48A 0.9800 .
C48 H48B 0.9800 .
C48 H48C 0.9800 .
C49 H49A 0.9800 .
C49 H49B 0.9800 .
C49 H49C 0.9800 .
N45 H45A 0.9100 .
N45 H45B 0.9100 .
N45 H45C 0.9100 .
O1W H1W 0.843(18) .
O1W H2W 0.846(19) .

loop_
_geom_hbond_atom_site_label_D
_geom_hbond_atom_site_label_H
_geom_hbond_atom_site_label_A
_geom_hbond_distance_DH
_geom_hbond_distance_HA
_geom_hbond_distance_DA
_geom_hbond_angle_DHA
_geom_hbond_site_symmetry_A
O1A H1 O31A 0.84 1.67 2.502(4) 172.7 .
N25 H25C O1W 0.91 2.32 3.113(4) 146.2 .
N25 H25A O1B 0.91 1.99 2.890(4) 168.5 1_565
O1W H2W O31B 0.846(19) 1.889(19) 2.729(4) 172(5) 1_565
N25 H25B O4B 0.91 1.85 2.756(4) 172.4 2_755
O1W H1W O4A 0.843(18) 1.885(19) 2.718(4) 170(4) 2_755
O34A H34 O4A 0.84 1.65 2.491(4) 175.1 1_455
N45 H45A O31B 0.91 2.02 2.871(4) 155.8 2_645
N45 H45A O34B 0.91 2.64 3.199(4) 120.8 2_645
N45 H45B O1W 0.91 1.92 2.825(4) 173.8 1_545
N45 H45C O34B 0.91 1.97 2.870(4) 170.8 1_545
